data_4070300
loop_
_publ_author_name
'Conroy, Korey D.'
'Piers, Warren E.'
'Parvez, Masood'

_publ_section_title
;
 Nucleophilic Degradation of a \b-Diketiminato Ancillary by a Transient
 Scandium Hydride Intermediate
;
_journal_issue 21
_journal_name_full Organometallics
_journal_page_first 6228
_journal_paper_doi 10.1021/om900700d
_journal_volume 28
_journal_year 2009
_chemical_formula_sum 'C52 H84 Cl3 Li N3 O4 Sc3'
_chemical_formula_weight 1063.39
_chemical_name_systematic
;
 ?
;
_space_group_IT_number 14
_symmetry_cell_setting monoclinic
_symmetry_space_group_name_Hall '-P 2ybc'
_symmetry_space_group_name_H-M 'P 1 21/c 1'
_atom_sites_solution_hydrogens geom
_atom_sites_solution_primary direct
_atom_sites_solution_secondary difmap
_cell_angle_alpha 90.00
_cell_angle_beta 100.489(9)
_cell_angle_gamma 90.00
_cell_formula_units_Z 4
_cell_length_a 14.1950(10)
_cell_length_b 14.779(3)
_cell_length_c 27.634(4)
_cell_measurement_reflns_used 18818
_cell_measurement_temperature 173(2)
_cell_measurement_theta_max 27.46
_cell_measurement_theta_min 2.66
_cell_volume 5700.4(15)
_computing_cell_refinement 'HKL DENZO (Otwinowski & Minor, 1997)'
_computing_data_collection 'COLLECT (Hooft, 1998)'
_computing_data_reduction 'SCALEPACK (Otwinowski & Minor, 1997)'
_computing_molecular_graphics 'ORTEPII (Johnson, 1976)'
_computing_publication_material 'SHELXL-97 (Sheldrick, 1997)'
_computing_structure_refinement 'SHELXL-97 (Sheldrick, 1997)'
_computing_structure_solution 'SAPI91 (Fan, 1991)'
_diffrn_ambient_temperature 173(2)
_diffrn_measured_fraction_theta_full 0.986
_diffrn_measured_fraction_theta_max 0.986
_diffrn_measurement_device_type 'Nonius KappaCCD'
_diffrn_measurement_method ' \w and \f '
_diffrn_radiation_monochromator graphite
_diffrn_radiation_source 'fine-focus sealed tube'
_diffrn_radiation_type MoK\a
_diffrn_radiation_wavelength 0.71073
_diffrn_reflns_av_R_equivalents 0.0202
_diffrn_reflns_av_sigmaI/netI 0.0392
_diffrn_reflns_limit_h_max 18
_diffrn_reflns_limit_h_min -18
_diffrn_reflns_limit_k_max 15
_diffrn_reflns_limit_k_min -19
_diffrn_reflns_limit_l_max 35
_diffrn_reflns_limit_l_min -35
_diffrn_reflns_number 18818
_diffrn_reflns_theta_full 27.46
_diffrn_reflns_theta_max 27.46
_diffrn_reflns_theta_min 2.66
_exptl_absorpt_coefficient_mu 0.530
_exptl_absorpt_correction_T_max 0.9489
_exptl_absorpt_correction_T_min 0.8923
_exptl_absorpt_correction_type 'Multi-scan method'
_exptl_absorpt_process_details 'SORTAV: (Blessing, 1997)'
_exptl_crystal_colour colorless
_exptl_crystal_density_diffrn 1.239
_exptl_crystal_density_method 'not measured'
_exptl_crystal_description block
_exptl_crystal_F_000 2264
_exptl_crystal_size_max 0.22
_exptl_crystal_size_mid 0.20
_exptl_crystal_size_min 0.10
_refine_diff_density_max 0.492
_refine_diff_density_min -0.440
_refine_diff_density_rms 0.054
_refine_ls_extinction_method none
_refine_ls_goodness_of_fit_ref 1.013
_refine_ls_hydrogen_treatment mixed
_refine_ls_matrix_type full
_refine_ls_number_parameters 602
_refine_ls_number_reflns 12871
_refine_ls_number_restraints 0
_refine_ls_restrained_S_all 1.013
_refine_ls_R_factor_all 0.0729
_refine_ls_R_factor_gt 0.0476
_refine_ls_shift/su_max 0.000
_refine_ls_shift/su_mean 0.000
_refine_ls_structure_factor_coef Fsqd
_refine_ls_weighting_details 'calc w=1/[\s^2^(Fo^2^)+(0.049P)^2^+5.24P] where P=(Fo^2^+2Fc^2^)/3'
_refine_ls_weighting_scheme calc
_refine_ls_wR_factor_gt 0.1124
_refine_ls_wR_factor_ref 0.1298
_reflns_number_gt 9477
_reflns_number_total 12871
_reflns_threshold_expression >2sigma(I)
_cod_data_source_file om900700d_si_001.cif
_cod_data_source_block Compound_I
_cod_depositor_comments
;
The following automatic conversions were performed:

'_symmetry_cell_setting' value 'Monoclinic' changed to 'monoclinic'
according to /home/saulius/struct/CIF-dictionaries/cif_core.dic
dictionary named 'cif_core.dic' version 2.4.2 from 2011-04-26.

Automatic conversion script
Id: cif_fix_values 1715 2011-07-08 13:25:40Z adriana 
;
_cod_original_sg_symbol_H-M 'P 21/c'
_cod_database_code 4070300

loop_
_symmetry_equiv_pos_as_xyz
'x, y, z'
'-x, y+1/2, -z+1/2'
'-x, -y, -z'
'x, -y-1/2, z-1/2'

loop_
_atom_site_label
_atom_site_type_symbol
_atom_site_fract_x
_atom_site_fract_y
_atom_site_fract_z
_atom_site_U_iso_or_equiv
_atom_site_adp_type
_atom_site_occupancy
_atom_site_symmetry_multiplicity
_atom_site_calc_flag
_atom_site_refinement_flags
_atom_site_disorder_assembly
_atom_site_disorder_group
Sc1 Sc 0.67573(3) 0.22251(3) 0.082645(15) 0.03326(11) Uani 1 1 d . . .
Sc2 Sc 0.64991(3) 0.22349(3) 0.194348(15) 0.03217(11) Uani 1 1 d . . .
Sc3 Sc 0.85467(3) 0.26230(3) 0.167615(16) 0.03576(12) Uani 1 1 d . . .
Cl1 Cl 0.69332(5) 0.06181(5) 0.06565(2) 0.04845(17) Uani 1 1 d . . .
Cl2 Cl 0.65416(5) 0.05839(4) 0.21172(2) 0.04459(15) Uani 1 1 d . . .
Cl3 Cl 0.92926(5) 0.11329(5) 0.18697(3) 0.05345(18) Uani 1 1 d . . .
O1 O 0.61075(13) 0.26201(15) 0.00859(6) 0.0532(5) Uani 1 1 d . . .
O2 O 0.55140(13) 0.26485(13) 0.24106(7) 0.0468(4) Uani 1 1 d . . .
O3 O 0.98383(13) 0.34173(17) 0.18532(7) 0.0620(6) Uani 1 1 d . . .
O4 O 0.80839(14) -0.08215(14) 0.14690(7) 0.0543(5) Uani 1 1 d . . .
N1 N 0.57569(13) 0.24815(14) 0.12518(7) 0.0343(4) Uani 1 1 d . . .
N2 N 0.77279(14) 0.29400(14) 0.21856(7) 0.0354(4) Uani 1 1 d . . .
N3 N 0.80690(13) 0.28439(14) 0.09486(7) 0.0363(4) Uani 1 1 d . . .
C1 C 0.47596(15) 0.25972(17) 0.11228(8) 0.0332(5) Uani 1 1 d . . .
C2 C 0.41358(16) 0.18535(19) 0.09732(9) 0.0395(6) Uani 1 1 d . . .
C3 C 0.31541(19) 0.2015(2) 0.08273(11) 0.0552(7) Uani 1 1 d . . .
H3 H 0.2734 0.1516 0.0722 0.066 Uiso 1 1 d R . .
C4 C 0.2763(2) 0.2866(3) 0.08348(13) 0.0676(9) Uani 1 1 d . . .
H4 H 0.2089 0.2957 0.0724 0.081 Uiso 1 1 d R . .
C5 C 0.3359(2) 0.3578(2) 0.10033(13) 0.0613(8) Uani 1 1 d . . .
H5 H 0.3103 0.4177 0.1018 0.074 Uiso 1 1 d R . .
C6 C 0.43424(18) 0.34652(19) 0.11518(10) 0.0449(6) Uani 1 1 d . . .
C7 C 0.44964(19) 0.08926(19) 0.09630(10) 0.0458(6) Uani 1 1 d . . .
H7 H 0.5172 0.0916 0.1089 0.055 Uiso 1 1 d R . .
C8 C 0.4336(3) 0.0517(3) 0.04387(13) 0.0749(10) Uani 1 1 d . . .
H8A H 0.4575 -0.0092 0.0446 0.090 Uiso 1 1 d R . .
H8B H 0.4663 0.0883 0.0235 0.090 Uiso 1 1 d R . .
H8C H 0.3661 0.0518 0.0308 0.090 Uiso 1 1 d R . .
C9 C 0.4047(3) 0.0266(2) 0.12931(14) 0.0708(9) Uani 1 1 d . . .
H9A H 0.4304 -0.0331 0.1275 0.085 Uiso 1 1 d R . .
H9B H 0.3366 0.0251 0.1182 0.085 Uiso 1 1 d R . .
H9C H 0.4185 0.0475 0.1627 0.085 Uiso 1 1 d R . .
C10 C 0.4966(2) 0.4270(2) 0.13345(12) 0.0544(7) Uani 1 1 d . . .
H10 H 0.5481 0.4036 0.1576 0.065 Uiso 1 1 d R . .
C11 C 0.5381(3) 0.4688(3) 0.09182(15) 0.0778(11) Uani 1 1 d . . .
H11A H 0.5780 0.5192 0.1040 0.093 Uiso 1 1 d R . .
H11B H 0.4863 0.4892 0.0669 0.093 Uiso 1 1 d R . .
H11C H 0.5753 0.4248 0.0780 0.093 Uiso 1 1 d R . .
C12 C 0.4474(3) 0.4999(2) 0.15909(14) 0.0718(10) Uani 1 1 d . . .
H12A H 0.4920 0.5478 0.1698 0.086 Uiso 1 1 d R . .
H12B H 0.4250 0.4749 0.1870 0.086 Uiso 1 1 d R . .
H12C H 0.3940 0.5235 0.1362 0.086 Uiso 1 1 d R . .
C13 C 0.79768(14) 0.33496(17) 0.26512(8) 0.0332(5) Uani 1 1 d . . .
C14 C 0.82253(15) 0.28143(18) 0.30867(9) 0.0367(5) Uani 1 1 d . . .
C15 C 0.84083(18) 0.3242(2) 0.35461(9) 0.0461(6) Uani 1 1 d . . .
H15 H 0.8548 0.2885 0.3840 0.055 Uiso 1 1 d R . .
C16 C 0.8383(2) 0.4161(2) 0.35934(10) 0.0534(7) Uani 1 1 d . . .
H16 H 0.8509 0.4429 0.3915 0.064 Uiso 1 1 d R . .
C17 C 0.81873(19) 0.4686(2) 0.31749(10) 0.0481(6) Uani 1 1 d . . .
H17 H 0.8189 0.5333 0.3206 0.058 Uiso 1 1 d R . .
C18 C 0.79838(16) 0.43029(18) 0.27062(9) 0.0384(5) Uani 1 1 d . A .
C19 C 0.83179(18) 0.17942(19) 0.30694(9) 0.0420(6) Uani 1 1 d . . .
H19 H 0.8168 0.1625 0.2729 0.050 Uiso 1 1 d R . .
C20 C 0.7625(2) 0.1319(2) 0.33512(12) 0.0645(9) Uani 1 1 d . . .
H20A H 0.7704 0.0676 0.3333 0.077 Uiso 1 1 d R . .
H20B H 0.6979 0.1479 0.3208 0.077 Uiso 1 1 d R . .
H20C H 0.7758 0.1507 0.3689 0.077 Uiso 1 1 d R . .
C21 C 0.9348(2) 0.1496(2) 0.32595(12) 0.0574(7) Uani 1 1 d . . .
H21A H 0.9389 0.0849 0.3243 0.069 Uiso 1 1 d R . .
H21B H 0.9543 0.1691 0.3594 0.069 Uiso 1 1 d R . .
H21C H 0.9760 0.1763 0.3059 0.069 Uiso 1 1 d R . .
C22 C 0.77711(19) 0.49217(19) 0.22615(10) 0.0457(6) Uani 1 1 d . . .
H22 H 0.7666 0.4531 0.1979 0.055 Uiso 1 1 d R A .
C23 C 0.6901(3) 0.5487(4) 0.22574(19) 0.122(2) Uani 1 1 d . A .
H23A H 0.6791 0.5860 0.1969 0.147 Uiso 1 1 d R . .
H23B H 0.6997 0.5863 0.2545 0.147 Uiso 1 1 d R . .
H23C H 0.6356 0.5103 0.2258 0.147 Uiso 1 1 d R . .
C24 C 0.8517(17) 0.5744(12) 0.2291(8) 0.105(6) Uani 0.50 1 d P A 1
H24A H 0.9163 0.5504 0.2298 0.157 Uiso 0.50 1 calc PR A 1
H24B H 0.8507 0.6095 0.2591 0.157 Uiso 0.50 1 calc PR A 1
H24C H 0.8338 0.6135 0.2003 0.157 Uiso 0.50 1 calc PR A 1
C24' C 0.8638(17) 0.5319(12) 0.2136(8) 0.105(6) Uani 0.50 1 d P A 2
H24D H 0.9135 0.4852 0.2155 0.157 Uiso 0.50 1 calc PR A 2
H24E H 0.8867 0.5807 0.2367 0.157 Uiso 0.50 1 calc PR A 2
H24F H 0.8495 0.5562 0.1801 0.157 Uiso 0.50 1 calc PR A 2
C25 C 0.85258(16) 0.31399(19) 0.05674(8) 0.0399(6) Uani 1 1 d . . .
C26 C 0.8398(2) 0.4039(2) 0.03804(10) 0.0519(7) Uani 1 1 d . . .
C27 C 0.8856(3) 0.4320(3) 0.00009(12) 0.0754(10) Uani 1 1 d . . .
H27 H 0.8727 0.4916 -0.0133 0.090 Uiso 1 1 d R . .
C28 C 0.9441(3) 0.3748(3) -0.02019(14) 0.0905(14) Uani 1 1 d . . .
H28 H 0.9781 0.3970 -0.0448 0.109 Uiso 1 1 d R . .
C29 C 0.9574(3) 0.2881(3) -0.00277(13) 0.0761(11) Uani 1 1 d . . .
H29 H 0.9965 0.2469 -0.0174 0.091 Uiso 1 1 d R . .
C30 C 0.91287(19) 0.2546(2) 0.03501(10) 0.0510(7) Uani 1 1 d . . .
C31 C 0.7764(2) 0.4707(2) 0.05832(12) 0.0600(8) Uani 1 1 d . . .
H31 H 0.7422 0.4380 0.0797 0.072 Uiso 1 1 d R . .
C32 C 0.7025(3) 0.5141(4) 0.01795(17) 0.124(2) Uani 1 1 d . . .
H32A H 0.6629 0.5559 0.0318 0.149 Uiso 1 1 d R . .
H32B H 0.6631 0.4682 -0.0002 0.149 Uiso 1 1 d R . .
H32C H 0.7367 0.5459 -0.0037 0.149 Uiso 1 1 d R . .
C33 C 0.8330(4) 0.5427(4) 0.0887(2) 0.138(2) Uani 1 1 d . . .
H33A H 0.7912 0.5840 0.1013 0.165 Uiso 1 1 d R . .
H33B H 0.8687 0.5747 0.0678 0.165 Uiso 1 1 d R . .
H33C H 0.8764 0.5160 0.1156 0.165 Uiso 1 1 d R . .
C34 C 0.92995(19) 0.1571(2) 0.05051(11) 0.0544(7) Uani 1 1 d . . .
H34 H 0.8900 0.1455 0.0744 0.065 Uiso 1 1 d R . .
C35 C 1.0348(2) 0.1387(3) 0.07377(14) 0.0792(11) Uani 1 1 d . . .
H35A H 1.0425 0.0763 0.0833 0.095 Uiso 1 1 d R . .
H35B H 1.0527 0.1765 0.1022 0.095 Uiso 1 1 d R . .
H35C H 1.0750 0.1521 0.0503 0.095 Uiso 1 1 d R . .
C36 C 0.8995(2) 0.0917(3) 0.00725(12) 0.0689(9) Uani 1 1 d . . .
H36A H 0.9108 0.0303 0.0182 0.083 Uiso 1 1 d R . .
H36B H 0.9359 0.1044 -0.0180 0.083 Uiso 1 1 d R . .
H36C H 0.8325 0.0999 -0.0057 0.083 Uiso 1 1 d R . .
C37 C 0.6599(2) 0.2419(4) -0.03218(11) 0.0866(14) Uani 1 1 d . . .
H37A H 0.7163 0.2787 -0.0294 0.104 Uiso 1 1 d R . .
H37B H 0.6777 0.1792 -0.0308 0.104 Uiso 1 1 d R . .
C38 C 0.5944(2) 0.2599(3) -0.07720(11) 0.0726(10) Uani 1 1 d . . .
H38A H 0.6070 0.3194 -0.0884 0.087 Uiso 1 1 d R . .
H38B H 0.6027 0.2163 -0.1018 0.087 Uiso 1 1 d R . .
C39 C 0.4966(2) 0.2544(3) -0.06358(11) 0.0680(9) Uani 1 1 d . . .
H39A H 0.4524 0.2911 -0.0857 0.082 Uiso 1 1 d R . .
H39B H 0.4753 0.1926 -0.0660 0.082 Uiso 1 1 d R . .
C40 C 0.5128(2) 0.2875(3) -0.01121(11) 0.0599(8) Uani 1 1 d . . .
H40A H 0.4703 0.2602 0.0079 0.072 Uiso 1 1 d R . .
H40B H 0.5077 0.3522 -0.0096 0.072 Uiso 1 1 d R . .
C41 C 0.4577(2) 0.2213(3) 0.23528(13) 0.0676(10) Uani 1 1 d . . .
H41A H 0.4345 0.2090 0.2011 0.081 Uiso 1 1 d R . .
H41B H 0.4643 0.1654 0.2533 0.081 Uiso 1 1 d R . .
C42 C 0.3967(2) 0.2880(2) 0.25628(12) 0.0619(8) Uani 1 1 d . . .
H42A H 0.3714 0.3311 0.2313 0.074 Uiso 1 1 d R . .
H42B H 0.3449 0.2568 0.2670 0.074 Uiso 1 1 d R . .
C43 C 0.4657(2) 0.3293(3) 0.29710(12) 0.0641(9) Uani 1 1 d . . .
H43A H 0.4420 0.3867 0.3059 0.077 Uiso 1 1 d R . .
H43B H 0.4735 0.2895 0.3250 0.077 Uiso 1 1 d R . .
C44 C 0.5564(2) 0.3371(2) 0.27713(11) 0.0528(7) Uani 1 1 d . . .
H44A H 0.6125 0.3292 0.3020 0.063 Uiso 1 1 d R . .
H44B H 0.5598 0.3944 0.2611 0.063 Uiso 1 1 d R . .
C45 C 1.0365(2) 0.3486(3) 0.23589(12) 0.0880(14) Uani 1 1 d . . .
H45A H 1.0052 0.3921 0.2533 0.106 Uiso 1 1 d R . .
H45B H 1.0370 0.2908 0.2517 0.106 Uiso 1 1 d R . .
C46 C 1.1320(2) 0.3763(4) 0.23272(14) 0.1087(18) Uani 1 1 d . . .
H46A H 1.1385 0.4399 0.2396 0.130 Uiso 1 1 d R . .
H46B H 1.1776 0.3434 0.2561 0.130 Uiso 1 1 d R . .
C47 C 1.1442(2) 0.3572(4) 0.18127(15) 0.1048(17) Uani 1 1 d . . .
H47A H 1.1889 0.3991 0.1714 0.126 Uiso 1 1 d R . .
H47B H 1.1678 0.2967 0.1796 0.126 Uiso 1 1 d R . .
C48 C 1.0468(2) 0.3683(2) 0.15208(11) 0.0595(8) Uani 1 1 d . . .
H48A H 1.0357 0.3294 0.1238 0.071 Uiso 1 1 d R . .
H48B H 1.0337 0.4298 0.1419 0.071 Uiso 1 1 d R . .
C49 C 0.8945(2) -0.0993(3) 0.12724(15) 0.0786(11) Uani 1 1 d . . .
H49A H 0.9144 -0.0443 0.1136 0.094 Uiso 1 1 d R . .
H49B H 0.9439 -0.1195 0.1535 0.094 Uiso 1 1 d R . .
C50 C 0.8713(3) -0.1689(4) 0.08912(18) 0.1044(16) Uani 1 1 d . . .
H50A H 0.8915 -0.1498 0.0594 0.125 Uiso 1 1 d R . .
H50B H 0.9031 -0.2243 0.1004 0.125 Uiso 1 1 d R . .
C51 C 0.7662(3) -0.1829(3) 0.08124(18) 0.1004(15) Uani 1 1 d . . .
H51A H 0.7376 -0.1493 0.0526 0.120 Uiso 1 1 d R . .
H51B H 0.7515 -0.2459 0.0762 0.120 Uiso 1 1 d R . .
C52 C 0.7372(3) -0.1469(2) 0.12659(14) 0.0715(10) Uani 1 1 d . . .
H52A H 0.7354 -0.1948 0.1499 0.086 Uiso 1 1 d R . .
H52B H 0.6758 -0.1178 0.1195 0.086 Uiso 1 1 d R . .
Li1 Li 0.7713(3) 0.0441(3) 0.15497(18) 0.0511(11) Uani 1 1 d . . .
H1 H 0.7403(17) 0.1838(17) 0.1508(9) 0.035(6) Uiso 1 1 d . . .

loop_
_atom_site_aniso_label
_atom_site_aniso_U_11
_atom_site_aniso_U_22
_atom_site_aniso_U_33
_atom_site_aniso_U_23
_atom_site_aniso_U_13
_atom_site_aniso_U_12
Sc1 0.0291(2) 0.0437(3) 0.0273(2) -0.00304(18) 0.00583(16) 0.00446(18)
Sc2 0.0303(2) 0.0381(3) 0.0302(2) -0.00378(18) 0.01098(16) -0.00192(18)
Sc3 0.0267(2) 0.0504(3) 0.0306(2) 0.0006(2) 0.00632(16) -0.00170(19)
Cl1 0.0486(3) 0.0500(4) 0.0463(4) -0.0153(3) 0.0074(3) 0.0048(3)
Cl2 0.0487(3) 0.0414(4) 0.0460(3) 0.0019(3) 0.0147(3) -0.0032(3)
Cl3 0.0399(3) 0.0687(5) 0.0503(4) 0.0008(3) 0.0044(3) 0.0173(3)
O1 0.0471(10) 0.0804(15) 0.0301(9) -0.0001(9) 0.0020(7) 0.0111(10)
O2 0.0455(10) 0.0534(11) 0.0479(10) -0.0159(9) 0.0259(8) -0.0096(8)
O3 0.0385(10) 0.0972(17) 0.0480(11) 0.0084(11) 0.0019(8) -0.0236(10)
O4 0.0513(11) 0.0586(13) 0.0581(12) -0.0025(10) 0.0229(9) 0.0081(9)
N1 0.0281(9) 0.0371(11) 0.0381(10) -0.0054(8) 0.0066(8) 0.0027(8)
N2 0.0371(10) 0.0387(11) 0.0301(10) -0.0022(8) 0.0058(8) -0.0036(9)
N3 0.0330(10) 0.0453(12) 0.0326(10) 0.0019(9) 0.0112(8) 0.0024(9)
C1 0.0286(10) 0.0427(14) 0.0300(11) -0.0002(10) 0.0097(9) 0.0031(9)
C2 0.0320(11) 0.0523(16) 0.0358(12) -0.0021(11) 0.0103(9) -0.0019(11)
C3 0.0328(13) 0.073(2) 0.0590(18) 0.0005(15) 0.0071(12) -0.0068(13)
C4 0.0296(13) 0.088(3) 0.085(2) 0.017(2) 0.0085(14) 0.0109(15)
C5 0.0398(15) 0.063(2) 0.085(2) 0.0172(17) 0.0199(15) 0.0175(14)
C6 0.0352(12) 0.0481(16) 0.0547(16) 0.0057(12) 0.0170(11) 0.0077(11)
C7 0.0408(13) 0.0488(16) 0.0484(15) -0.0095(12) 0.0098(11) -0.0090(12)
C8 0.081(2) 0.079(3) 0.064(2) -0.0274(19) 0.0127(18) -0.002(2)
C9 0.072(2) 0.063(2) 0.081(2) 0.0052(18) 0.0213(18) -0.0118(17)
C10 0.0501(15) 0.0440(16) 0.073(2) -0.0014(14) 0.0226(14) 0.0123(13)
C11 0.081(2) 0.060(2) 0.103(3) -0.007(2) 0.047(2) -0.0114(18)
C12 0.073(2) 0.059(2) 0.090(3) -0.0067(18) 0.0310(19) 0.0204(17)
C13 0.0221(10) 0.0476(14) 0.0311(11) -0.0043(10) 0.0084(8) -0.0016(9)
C14 0.0259(10) 0.0510(15) 0.0341(12) -0.0029(11) 0.0081(9) -0.0035(10)
C15 0.0425(14) 0.0636(19) 0.0317(13) -0.0008(12) 0.0050(10) -0.0018(13)
C16 0.0551(16) 0.069(2) 0.0350(14) -0.0135(13) 0.0051(12) 0.0010(14)
C17 0.0494(15) 0.0482(16) 0.0465(15) -0.0133(12) 0.0080(12) 0.0034(12)
C18 0.0302(11) 0.0460(15) 0.0392(13) -0.0064(11) 0.0072(9) 0.0033(10)
C19 0.0434(13) 0.0498(16) 0.0328(12) 0.0033(11) 0.0073(10) -0.0065(12)
C20 0.069(2) 0.071(2) 0.0570(18) 0.0050(16) 0.0228(15) -0.0221(17)
C21 0.0541(17) 0.0569(19) 0.0597(18) 0.0089(15) 0.0063(14) 0.0061(14)
C22 0.0483(14) 0.0431(15) 0.0439(14) -0.0063(12) 0.0040(11) 0.0043(12)
C23 0.096(3) 0.152(5) 0.127(4) 0.078(4) 0.042(3) 0.071(3)
C24 0.081(6) 0.129(15) 0.094(11) 0.056(9) -0.010(7) -0.038(10)
C24' 0.081(6) 0.129(15) 0.094(11) 0.056(9) -0.010(7) -0.038(10)
C25 0.0324(11) 0.0579(17) 0.0304(12) -0.0039(11) 0.0085(9) -0.0093(11)
C26 0.0534(16) 0.065(2) 0.0400(14) 0.0049(13) 0.0148(12) -0.0145(14)
C27 0.095(3) 0.082(3) 0.0573(19) 0.0086(18) 0.0373(19) -0.024(2)
C28 0.121(3) 0.101(3) 0.068(2) -0.010(2) 0.063(2) -0.037(3)
C29 0.082(2) 0.094(3) 0.067(2) -0.025(2) 0.0514(19) -0.026(2)
C30 0.0425(14) 0.075(2) 0.0389(14) -0.0155(13) 0.0169(11) -0.0123(13)
C31 0.0620(18) 0.0560(19) 0.0659(19) 0.0257(16) 0.0222(15) 0.0038(15)
C32 0.090(3) 0.189(6) 0.095(3) 0.064(4) 0.022(3) 0.041(3)
C33 0.096(3) 0.127(5) 0.190(6) -0.082(4) 0.026(4) 0.022(3)
C34 0.0423(14) 0.074(2) 0.0519(16) -0.0159(15) 0.0224(12) 0.0025(14)
C35 0.0486(18) 0.104(3) 0.086(3) -0.020(2) 0.0163(17) 0.0147(19)
C36 0.066(2) 0.082(2) 0.065(2) -0.0287(18) 0.0285(16) -0.0035(18)
C37 0.0573(19) 0.166(4) 0.0369(16) -0.002(2) 0.0096(14) 0.010(2)
C38 0.071(2) 0.105(3) 0.0414(16) -0.0061(17) 0.0098(15) -0.010(2)
C39 0.0590(18) 0.097(3) 0.0426(16) -0.0035(17) -0.0050(14) -0.0094(18)
C40 0.0484(16) 0.083(2) 0.0448(16) 0.0048(15) 0.0001(12) 0.0129(15)
C41 0.0574(18) 0.089(3) 0.066(2) -0.0283(18) 0.0356(16) -0.0296(17)
C42 0.0420(15) 0.078(2) 0.067(2) 0.0083(17) 0.0132(14) 0.0023(15)
C43 0.0515(16) 0.079(2) 0.068(2) -0.0267(18) 0.0272(15) 0.0038(16)
C44 0.0509(15) 0.0583(18) 0.0527(16) -0.0172(14) 0.0191(13) -0.0033(13)
C45 0.0562(19) 0.152(4) 0.0504(19) 0.013(2) -0.0042(15) -0.037(2)
C46 0.0434(18) 0.211(6) 0.069(2) -0.039(3) 0.0035(16) -0.009(3)
C47 0.0427(18) 0.189(5) 0.084(3) -0.042(3) 0.0151(17) -0.008(2)
C48 0.0487(16) 0.075(2) 0.0584(18) -0.0098(16) 0.0189(14) -0.0178(15)
C49 0.0565(19) 0.091(3) 0.096(3) -0.018(2) 0.0330(19) 0.0132(19)
C50 0.091(3) 0.116(4) 0.117(4) -0.044(3) 0.045(3) 0.009(3)
C51 0.100(3) 0.089(3) 0.117(4) -0.043(3) 0.034(3) -0.004(3)
C52 0.071(2) 0.061(2) 0.089(3) -0.0044(19) 0.0326(19) -0.0097(17)
Li1 0.049(2) 0.053(3) 0.052(3) -0.001(2) 0.010(2) 0.006(2)

loop_
_atom_type_symbol
_atom_type_description
_atom_type_scat_dispersion_real
_atom_type_scat_dispersion_imag
_atom_type_scat_source
C C 0.0033 0.0016 'International Tables Vol C Tables 4.2.6.8 and 6.1.1.4'
H H 0.0000 0.0000 'International Tables Vol C Tables 4.2.6.8 and 6.1.1.4'
N N 0.0061 0.0033 'International Tables Vol C Tables 4.2.6.8 and 6.1.1.4'
O O 0.0106 0.0060 'International Tables Vol C Tables 4.2.6.8 and 6.1.1.4'
Cl Cl 0.1484 0.1585 'International Tables Vol C Tables 4.2.6.8 and 6.1.1.4'
Li Li -0.0003 0.0001 'International Tables Vol C Tables 4.2.6.8 and 6.1.1.4'
Sc Sc 0.2519 0.3716 'International Tables Vol C Tables 4.2.6.8 and 6.1.1.4'

loop_
_geom_angle_atom_site_label_1
_geom_angle_atom_site_label_2
_geom_angle_atom_site_label_3
_geom_angle
N1 Sc1 N3 122.05(8)
N1 Sc1 O1 105.86(8)
N3 Sc1 O1 104.69(8)
N1 Sc1 Cl1 113.46(6)
N3 Sc1 Cl1 110.15(6)
O1 Sc1 Cl1 96.96(6)
N1 Sc1 Sc2 38.92(5)
N3 Sc1 Sc2 95.76(6)
O1 Sc1 Sc2 144.37(5)
Cl1 Sc1 Sc2 103.02(2)
N1 Sc1 Sc3 94.96(6)
N3 Sc1 Sc3 38.39(5)
O1 Sc1 Sc3 142.39(6)
Cl1 Sc1 Sc3 103.04(2)
Sc2 Sc1 Sc3 59.993(15)
N1 Sc1 Li1 92.87(10)
N3 Sc1 Li1 89.77(10)
O1 Sc1 Li1 144.26(10)
Cl1 Sc1 Li1 47.33(8)
Sc2 Sc1 Li1 62.67(8)
Sc3 Sc1 Li1 62.30(8)
N1 Sc1 H1 76.1(7)
N3 Sc1 H1 74.2(7)
O1 Sc1 H1 178.0(7)
Cl1 Sc1 H1 81.9(7)
Sc2 Sc1 H1 37.6(7)
Sc3 Sc1 H1 36.8(7)
Li1 Sc1 H1 34.6(7)
N2 Sc2 N1 118.78(8)
N2 Sc2 O2 105.55(7)
N1 Sc2 O2 103.27(8)
N2 Sc2 Cl2 116.71(6)
N1 Sc2 Cl2 110.28(6)
O2 Sc2 Cl2 99.11(6)
N2 Sc2 Sc1 94.48(6)
N1 Sc2 Sc1 38.84(5)
O2 Sc2 Sc1 141.77(6)
Cl2 Sc2 Sc1 100.39(2)
N2 Sc2 Sc3 38.71(6)
N1 Sc2 Sc3 95.05(6)
O2 Sc2 Sc3 143.87(5)
Cl2 Sc2 Sc3 103.35(2)
Sc1 Sc2 Sc3 60.161(15)
N2 Sc2 Li1 92.85(10)
N1 Sc2 Li1 92.54(10)
O2 Sc2 Li1 145.42(10)
Cl2 Sc2 Li1 46.33(9)
Sc1 Sc2 Li1 62.37(8)
Sc3 Sc2 Li1 62.24(8)
N2 Sc2 H1 75.1(7)
N1 Sc2 H1 76.5(7)
O2 Sc2 H1 179.3(7)
Cl2 Sc2 H1 80.4(7)
Sc1 Sc2 H1 38.1(7)
Sc3 Sc2 H1 36.8(7)
Li1 Sc2 H1 34.1(7)
N3 Sc3 N2 121.22(8)
N3 Sc3 O3 104.73(8)
N2 Sc3 O3 106.65(8)
N3 Sc3 Cl3 114.37(6)
N2 Sc3 Cl3 109.45(6)
O3 Sc3 Cl3 97.09(7)
N3 Sc3 Sc2 96.00(6)
N2 Sc3 Sc2 38.73(5)
O3 Sc3 Sc2 145.18(6)
Cl3 Sc3 Sc2 99.41(3)
N3 Sc3 Sc1 38.81(6)
N2 Sc3 Sc1 94.20(6)
O3 Sc3 Sc1 143.01(6)
Cl3 Sc3 Sc1 104.42(3)
Sc2 Sc3 Sc1 59.846(15)
N3 Sc3 Li1 90.20(10)
N2 Sc3 Li1 93.27(10)
O3 Sc3 Li1 142.92(10)
Cl3 Sc3 Li1 46.17(8)
Sc2 Sc3 Li1 62.68(8)
Sc1 Sc3 Li1 62.44(8)
N3 Sc3 H1 75.5(7)
N2 Sc3 H1 75.5(7)
O3 Sc3 H1 177.0(7)
Cl3 Sc3 H1 80.1(7)
Sc2 Sc3 H1 37.2(7)
Sc1 Sc3 H1 37.7(7)
Li1 Sc3 H1 34.2(7)
Sc1 Cl1 Li1 87.41(12)
Sc2 Cl2 Li1 87.55(12)
Sc3 Cl3 Li1 88.06(12)
C40 O1 C37 108.8(2)
C40 O1 Sc1 129.90(17)
C37 O1 Sc1 119.57(18)
C44 O2 C41 109.2(2)
C44 O2 Sc2 131.48(15)
C41 O2 Sc2 119.09(16)
C48 O3 C45 108.7(2)
C48 O3 Sc3 126.94(17)
C45 O3 Sc3 121.32(18)
C52 O4 C49 108.7(3)
C52 O4 Li1 119.7(2)
C49 O4 Li1 118.1(3)
C1 N1 Sc1 130.68(15)
C1 N1 Sc2 125.70(15)
Sc1 N1 Sc2 102.24(8)
C13 N2 Sc3 130.61(15)
C13 N2 Sc2 125.28(15)
Sc3 N2 Sc2 102.57(9)
C25 N3 Sc3 132.65(15)
C25 N3 Sc1 123.11(15)
Sc3 N3 Sc1 102.80(9)
N1 C1 C6 120.4(2)
N1 C1 C2 121.6(2)
C6 C1 C2 118.0(2)
C3 C2 C1 119.1(3)
C3 C2 C7 118.6(2)
C1 C2 C7 122.4(2)
C4 C3 C2 122.3(3)
C4 C3 H3 118.5
C2 C3 H3 119.1
C3 C4 C5 118.6(3)
C3 C4 H4 120.3
C5 C4 H4 121.1
C4 C5 C6 121.9(3)
C4 C5 H5 120.3
C6 C5 H5 117.8
C5 C6 C1 119.8(3)
C5 C6 C10 119.9(3)
C1 C6 C10 120.3(2)
C2 C7 C9 112.4(2)
C2 C7 C8 111.5(3)
C9 C7 C8 109.9(3)
C2 C7 H7 106.2
C9 C7 H7 107.8
C8 C7 H7 108.9
C7 C8 H8A 109.3
C7 C8 H8B 110.2
H8A C8 H8B 109.5
C7 C8 H8C 108.9
H8A C8 H8C 109.5
H8B C8 H8C 109.5
C7 C9 H9A 108.9
C7 C9 H9B 109.2
H9A C9 H9B 109.5
C7 C9 H9C 110.3
H9A C9 H9C 109.5
H9B C9 H9C 109.5
C6 C10 C11 110.5(3)
C6 C10 C12 114.9(2)
C11 C10 C12 109.8(3)
C6 C10 H10 105.9
C11 C10 H10 108.7
C12 C10 H10 106.7
C10 C11 H11A 109.6
C10 C11 H11B 108.7
H11A C11 H11B 109.5
C10 C11 H11C 110.1
H11A C11 H11C 109.5
H11B C11 H11C 109.5
C10 C12 H12A 109.3
C10 C12 H12B 110.3
H12A C12 H12B 109.5
C10 C12 H12C 108.8
H12A C12 H12C 109.5
H12B C12 H12C 109.5
N2 C13 C18 121.4(2)
N2 C13 C14 120.9(2)
C18 C13 C14 117.6(2)
C15 C14 C13 119.4(2)
C15 C14 C19 118.4(2)
C13 C14 C19 122.3(2)
C16 C15 C14 122.2(3)
C16 C15 H15 118.1
C14 C15 H15 119.7
C15 C16 C17 119.0(3)
C15 C16 H16 119.7
C17 C16 H16 121.4
C16 C17 C18 121.8(3)
C16 C17 H17 119.3
C18 C17 H17 118.9
C17 C18 C13 120.0(2)
C17 C18 C22 119.0(2)
C13 C18 C22 121.1(2)
C14 C19 C21 111.1(2)
C14 C19 C20 111.9(2)
C21 C19 C20 110.9(2)
C14 C19 H19 106.5
C21 C19 H19 106.9
C20 C19 H19 109.4
C19 C20 H20A 109.6
C19 C20 H20B 109.4
H20A C20 H20B 109.5
C19 C20 H20C 109.4
H20A C20 H20C 109.5
H20B C20 H20C 109.5
C19 C21 H21A 109.6
C19 C21 H21B 109.6
H21A C21 H21B 109.5
C19 C21 H21C 109.2
H21A C21 H21C 109.5
H21B C21 H21C 109.5
C24' C22 C23 120.4(8)
C24' C22 C18 112.5(9)
C23 C22 C18 112.7(3)
C23 C22 C24 96.6(8)
C18 C22 C24 112.5(8)
C24' C22 H22 93.5
C23 C22 H22 109.0
C18 C22 H22 105.9
C24 C22 H22 120.0
C22 C23 H23A 109.8
C22 C23 H23B 109.0
H23A C23 H23B 109.5
C22 C23 H23C 109.7
H23A C23 H23C 109.5
H23B C23 H23C 109.5
C22 C24 H24A 109.5
C22 C24 H24B 109.5
H24A C24 H24B 109.5
C22 C24 H24C 109.5
H24A C24 H24C 109.5
H24B C24 H24C 109.5
C22 C24' H24D 109.5
C22 C24' H24E 109.5
H24D C24' H24E 109.5
C22 C24' H24F 109.5
H24D C24' H24F 109.5
H24E C24' H24F 109.5
N3 C25 C26 121.1(2)
N3 C25 C30 121.1(3)
C26 C25 C30 117.8(2)
C27 C26 C25 120.3(3)
C27 C26 C31 118.3(3)
C25 C26 C31 121.3(2)
C28 C27 C26 121.5(4)
C28 C27 H27 119.6
C26 C27 H27 118.8
C29 C28 C27 119.2(3)
C29 C28 H28 120.8
C27 C28 H28 119.9
C28 C29 C30 122.6(3)
C28 C29 H29 119.9
C30 C29 H29 117.5
C29 C30 C25 118.7(3)
C29 C30 C34 118.4(3)
C25 C30 C34 122.9(2)
C33 C31 C26 112.2(3)
C33 C31 C32 109.8(4)
C26 C31 C32 112.3(3)
C33 C31 H31 107.1
C26 C31 H31 107.5
C32 C31 H31 107.7
C31 C32 H32A 110.7
C31 C32 H32B 110.0
H32A C32 H32B 109.5
C31 C32 H32C 107.7
H32A C32 H32C 109.5
H32B C32 H32C 109.5
C31 C33 H33A 110.6
C31 C33 H33B 107.5
H33A C33 H33B 109.5
C31 C33 H33C 110.2
H33A C33 H33C 109.5
H33B C33 H33C 109.5
C30 C34 C35 112.4(3)
C30 C34 C36 111.8(3)
C35 C34 C36 109.2(3)
C30 C34 H34 106.3
C35 C34 H34 109.3
C36 C34 H34 107.7
C34 C35 H35A 109.8
C34 C35 H35B 109.3
H35A C35 H35B 109.5
C34 C35 H35C 109.3
H35A C35 H35C 109.5
H35B C35 H35C 109.5
C34 C36 H36A 110.0
C34 C36 H36B 109.2
H36A C36 H36B 109.5
C34 C36 H36C 109.2
H36A C36 H36C 109.5
H36B C36 H36C 109.5
C38 C37 O1 107.9(3)
C38 C37 H37A 111.3
O1 C37 H37A 109.5
C38 C37 H37B 109.8
O1 C37 H37B 108.9
H37A C37 H37B 109.5
C37 C38 C39 104.7(3)
C37 C38 H38A 108.7
C39 C38 H38A 111.4
C37 C38 H38B 110.3
C39 C38 H38B 112.2
H38A C38 H38B 109.5
C40 C39 C38 103.6(3)
C40 C39 H39A 113.2
C38 C39 H39A 109.6
C40 C39 H39B 111.6
C38 C39 H39B 109.0
H39A C39 H39B 109.5
O1 C40 C39 104.3(2)
O1 C40 H40A 109.8
C39 C40 H40A 113.0
O1 C40 H40B 108.4
C39 C40 H40B 111.7
H40A C40 H40B 109.5
O2 C41 C42 104.3(3)
O2 C41 H41A 109.5
C42 C41 H41A 112.8
O2 C41 H41B 108.8
C42 C41 H41B 111.9
H41A C41 H41B 109.5
C43 C42 C41 102.6(2)
C43 C42 H42A 112.5
C41 C42 H42A 109.0
C43 C42 H42B 113.6
C41 C42 H42B 109.5
H42A C42 H42B 109.5
C42 C43 C44 104.2(2)
C42 C43 H43A 110.0
C44 C43 H43A 112.9
C42 C43 H43B 108.8
C44 C43 H43B 111.3
H43A C43 H43B 109.5
O2 C44 C43 105.0(2)
O2 C44 H44A 109.4
C43 C44 H44A 112.6
O2 C44 H44B 109.4
C43 C44 H44B 110.9
H44A C44 H44B 109.5
C46 C45 O3 106.6(3)
C46 C45 H45A 111.6
O3 C45 H45A 108.8
C46 C45 H45B 110.7
O3 C45 H45B 109.5
H45A C45 H45B 109.5
C45 C46 C47 106.2(3)
C45 C46 H46A 109.0
C47 C46 H46A 110.5
C45 C46 H46B 110.0
C47 C46 H46B 111.4
H46A C46 H46B 109.5
C48 C47 C46 103.9(3)
C48 C47 H47A 112.1
C46 C47 H47A 110.2
C48 C47 H47B 112.2
C46 C47 H47B 108.9
H47A C47 H47B 109.5
O3 C48 C47 104.4(3)
O3 C48 H48A 109.1
C47 C48 H48A 112.1
O3 C48 H48B 109.6
C47 C48 H48B 112.1
H48A C48 H48B 109.5
O4 C49 C50 107.3(3)
O4 C49 H49A 109.2
C50 C49 H49A 110.8
O4 C49 H49B 108.8
C50 C49 H49B 111.2
H49A C49 H49B 109.5
C49 C50 C51 107.0(3)
C49 C50 H50A 110.1
C51 C50 H50A 111.4
C49 C50 H50B 109.5
C51 C50 H50B 109.3
H50A C50 H50B 109.5
C50 C51 C52 104.6(4)
C50 C51 H51A 108.3
C52 C51 H51A 111.7
C50 C51 H51B 110.1
C52 C51 H51B 112.6
H51A C51 H51B 109.5
O4 C52 C51 106.6(3)
O4 C52 H52A 109.5
C51 C52 H52A 110.2
O4 C52 H52B 109.4
C51 C52 H52B 111.6
H52A C52 H52B 109.5
O4 Li1 H1 169.1(7)
O4 Li1 Cl3 100.9(2)
H1 Li1 Cl3 77.4(6)
O4 Li1 Cl2 112.0(2)
H1 Li1 Cl2 78.2(7)
Cl3 Li1 Cl2 113.87(19)
O4 Li1 Cl1 93.8(2)
H1 Li1 Cl1 78.2(6)
Cl3 Li1 Cl1 120.9(2)
Cl2 Li1 Cl1 112.43(18)
O4 Li1 Sc3 144.2(2)
H1 Li1 Sc3 31.8(6)
Cl3 Li1 Sc3 45.77(9)
Cl2 Li1 Sc3 96.52(15)
Cl1 Li1 Sc3 94.81(15)
O4 Li1 Sc1 138.5(2)
H1 Li1 Sc1 32.9(6)
Cl3 Li1 Sc1 97.29(16)
Cl2 Li1 Sc1 93.61(14)
Cl1 Li1 Sc1 45.26(8)
Sc3 Li1 Sc1 55.26(8)
O4 Li1 Sc2 158.1(2)
H1 Li1 Sc2 32.1(6)
Cl3 Li1 Sc2 92.41(15)
Cl2 Li1 Sc2 46.13(8)
Cl1 Li1 Sc2 94.21(14)
Sc3 Li1 Sc2 55.08(8)
Sc1 Li1 Sc2 54.95(8)
O4 Li1 H1 169.1(7)
H1 Li1 H1 0.0(12)
Cl3 Li1 H1 77.4(6)
Cl2 Li1 H1 78.2(7)
Cl1 Li1 H1 78.2(6)
Sc3 Li1 H1 31.8(6)
Sc1 Li1 H1 32.9(6)
Sc2 Li1 H1 32.1(6)

loop_
_geom_bond_atom_site_label_1
_geom_bond_atom_site_label_2
_geom_bond_distance
Sc1 N1 2.0371(19)
Sc1 N3 2.046(2)
Sc1 O1 2.1660(18)
Sc1 Cl1 2.4426(9)
Sc1 Sc2 3.1741(7)
Sc1 Sc3 3.1842(7)
Sc1 Li1 3.435(5)
Sc1 H1 2.02(2)
Sc2 N2 2.038(2)
Sc2 N1 2.040(2)
Sc2 O2 2.1569(17)
Sc2 Cl2 2.4853(9)
Sc2 Sc3 3.1788(6)
Sc2 Li1 3.444(5)
Sc2 H1 2.00(2)
Sc3 N3 2.028(2)
Sc3 N2 2.037(2)
Sc3 O3 2.1569(19)
Sc3 Cl3 2.4598(10)
Sc3 Li1 3.431(5)
Sc3 H1 1.98(2)
Cl1 Li1 2.528(5)
Cl2 Li1 2.494(5)
Cl3 Li1 2.476(5)
O1 C40 1.449(3)
O1 C37 1.459(4)
O2 C44 1.454(3)
O2 C41 1.460(3)
O3 C48 1.447(3)
O3 C45 1.463(4)
O4 C52 1.430(4)
O4 C49 1.448(4)
O4 Li1 1.963(5)
N1 C1 1.406(3)
N2 C13 1.408(3)
N3 C25 1.404(3)
C1 C6 1.421(4)
C1 C2 1.425(3)
C2 C3 1.399(3)
C2 C7 1.512(4)
C3 C4 1.376(5)
C3 H3 0.9601
C4 C5 1.377(5)
C4 H4 0.9601
C5 C6 1.391(4)
C5 H5 0.9599
C6 C10 1.514(4)
C7 C9 1.520(4)
C7 C8 1.529(4)
C7 H7 0.9600
C8 H8A 0.9599
C8 H8B 0.9599
C8 H8C 0.9600
C9 H9A 0.9601
C9 H9B 0.9600
C9 H9C 0.9601
C10 C11 1.516(4)
C10 C12 1.526(4)
C10 H10 0.9600
C11 H11A 0.9599
C11 H11B 0.9601
C11 H11C 0.9600
C12 H12A 0.9600
C12 H12B 0.9601
C12 H12C 0.9599
C13 C18 1.417(4)
C13 C14 1.430(3)
C14 C15 1.399(3)
C14 C19 1.515(4)
C15 C16 1.365(4)
C15 H15 0.9598
C16 C17 1.378(4)
C16 H16 0.9601
C17 C18 1.395(3)
C17 H17 0.9601
C18 C22 1.517(4)
C19 C21 1.525(4)
C19 C20 1.531(4)
C19 H19 0.9601
C20 H20A 0.9601
C20 H20B 0.9600
C20 H20C 0.9602
C21 H21A 0.9600
C21 H21B 0.9600
C21 H21C 0.9602
C22 C24' 1.46(2)
C22 C23 1.489(5)
C22 C24 1.60(2)
C22 H22 0.9600
C23 H23A 0.9599
C23 H23B 0.9601
C23 H23C 0.9600
C24 H24A 0.9800
C24 H24B 0.9800
C24 H24C 0.9800
C24' H24D 0.9800
C24' H24E 0.9800
C24' H24F 0.9800
C25 C26 1.425(4)
C25 C30 1.432(4)
C26 C27 1.394(4)
C26 C31 1.511(4)
C27 C28 1.374(6)
C27 H27 0.9600
C28 C29 1.371(6)
C28 H28 0.9602
C29 C30 1.405(4)
C29 H29 0.9599
C30 C34 1.510(5)
C31 C33 1.496(6)
C31 C32 1.526(5)
C31 H31 0.9600
C32 H32A 0.9601
C32 H32B 0.9600
C32 H32C 0.9602
C33 H33A 0.9601
C33 H33B 0.9599
C33 H33C 0.9601
C34 C35 1.535(4)
C34 C36 1.537(4)
C34 H34 0.9599
C35 H35A 0.9600
C35 H35B 0.9600
C35 H35C 0.9599
C36 H36A 0.9600
C36 H36B 0.9599
C36 H36C 0.9600
C37 C38 1.435(4)
C37 H37A 0.9600
C37 H37B 0.9600
C38 C39 1.506(5)
C38 H38A 0.9600
C38 H38B 0.9600
C39 C40 1.506(4)
C39 H39A 0.9600
C39 H39B 0.9601
C40 H40A 0.9599
C40 H40B 0.9601
C41 C42 1.497(4)
C41 H41A 0.9600
C41 H41B 0.9600
C42 C43 1.484(4)
C42 H42A 0.9601
C42 H42B 0.9600
C43 C44 1.495(4)
C43 H43A 0.9601
C43 H43B 0.9601
C44 H44A 0.9601
C44 H44B 0.9601
C45 C46 1.433(5)
C45 H45A 0.9599
C45 H45B 0.9600
C46 C47 1.490(5)
C46 H46A 0.9598
C46 H46B 0.9602
C47 C48 1.478(5)
C47 H47A 0.9601
C47 H47B 0.9600
C48 H48A 0.9601
C48 H48B 0.9600
C49 C50 1.467(5)
C49 H49A 0.9600
C49 H49B 0.9600
C50 C51 1.481(6)
C50 H50A 0.9601
C50 H50B 0.9601
C51 C52 1.487(5)
C51 H51A 0.9600
C51 H51B 0.9599
C52 H52A 0.9600
C52 H52B 0.9599
Li1 H1 2.11(3)
Li1 H1 2.11(3)

loop_
_geom_torsion_atom_site_label_1
_geom_torsion_atom_site_label_2
_geom_torsion_atom_site_label_3
_geom_torsion_atom_site_label_4
_geom_torsion
N1 Sc1 Sc2 N2 -132.27(11)
N3 Sc1 Sc2 N2 4.12(8)
O1 Sc1 Sc2 N2 -121.19(12)
Cl1 Sc1 Sc2 N2 116.38(6)
Sc3 Sc1 Sc2 N2 18.68(6)
Li1 Sc1 Sc2 N2 90.87(11)
N3 Sc1 Sc2 N1 136.40(11)
O1 Sc1 Sc2 N1 11.08(14)
Cl1 Sc1 Sc2 N1 -111.35(9)
Sc3 Sc1 Sc2 N1 150.96(9)
Li1 Sc1 Sc2 N1 -136.85(13)
N1 Sc1 Sc2 O2 -10.01(12)
N3 Sc1 Sc2 O2 126.39(10)
O1 Sc1 Sc2 O2 1.07(14)
Cl1 Sc1 Sc2 O2 -121.36(9)
Sc3 Sc1 Sc2 O2 140.95(9)
Li1 Sc1 Sc2 O2 -146.86(12)
N1 Sc1 Sc2 Cl2 109.52(9)
N3 Sc1 Sc2 Cl2 -114.08(6)
O1 Sc1 Sc2 Cl2 120.60(11)
Cl1 Sc1 Sc2 Cl2 -1.83(3)
Sc3 Sc1 Sc2 Cl2 -99.53(2)
Li1 Sc1 Sc2 Cl2 -27.34(9)
N1 Sc1 Sc2 Sc3 -150.96(9)
N3 Sc1 Sc2 Sc3 -14.56(6)
O1 Sc1 Sc2 Sc3 -139.88(11)
Cl1 Sc1 Sc2 Sc3 97.69(2)
Li1 Sc1 Sc2 Sc3 72.19(9)
N1 Sc1 Sc2 Li1 136.85(13)
N3 Sc1 Sc2 Li1 -86.75(11)
O1 Sc1 Sc2 Li1 147.93(14)
Cl1 Sc1 Sc2 Li1 25.50(9)
Sc3 Sc1 Sc2 Li1 -72.19(9)
N2 Sc2 Sc3 N3 -134.59(11)
N1 Sc2 Sc3 N3 -3.10(8)
O2 Sc2 Sc3 N3 -123.90(12)
Cl2 Sc2 Sc3 N3 109.15(6)
Sc1 Sc2 Sc3 N3 14.70(6)
Li1 Sc2 Sc3 N3 87.11(11)
N1 Sc2 Sc3 N2 131.49(11)
O2 Sc2 Sc3 N2 10.69(13)
Cl2 Sc2 Sc3 N2 -116.27(9)
Sc1 Sc2 Sc3 N2 149.29(9)
Li1 Sc2 Sc3 N2 -138.30(13)
N2 Sc2 Sc3 O3 -7.80(14)
N1 Sc2 Sc3 O3 123.70(12)
O2 Sc2 Sc3 O3 2.89(15)
Cl2 Sc2 Sc3 O3 -124.06(11)
Sc1 Sc2 Sc3 O3 141.49(11)
Li1 Sc2 Sc3 O3 -146.09(14)
N2 Sc2 Sc3 Cl3 109.43(9)
N1 Sc2 Sc3 Cl3 -119.08(6)
O2 Sc2 Sc3 Cl3 120.12(10)
Cl2 Sc2 Sc3 Cl3 -6.83(3)
Sc1 Sc2 Sc3 Cl3 -101.28(3)
Li1 Sc2 Sc3 Cl3 -28.87(9)
N2 Sc2 Sc3 Sc1 -149.29(9)
N1 Sc2 Sc3 Sc1 -17.80(6)
O2 Sc2 Sc3 Sc1 -138.60(10)
Cl2 Sc2 Sc3 Sc1 94.44(2)
Li1 Sc2 Sc3 Sc1 72.41(9)
N2 Sc2 Sc3 Li1 138.30(13)
N1 Sc2 Sc3 Li1 -90.21(11)
O2 Sc2 Sc3 Li1 148.99(13)
Cl2 Sc2 Sc3 Li1 22.03(9)
Sc1 Sc2 Sc3 Li1 -72.41(9)
N1 Sc1 Sc3 N3 -138.43(11)
O1 Sc1 Sc3 N3 -14.22(13)
Cl1 Sc1 Sc3 N3 106.08(10)
Sc2 Sc1 Sc3 N3 -156.25(9)
Li1 Sc1 Sc3 N3 130.94(13)
N1 Sc1 Sc3 N2 -0.86(8)
N3 Sc1 Sc3 N2 137.57(11)
O1 Sc1 Sc3 N2 123.35(11)
Cl1 Sc1 Sc3 N2 -116.35(6)
Sc2 Sc1 Sc3 N2 -18.69(6)
Li1 Sc1 Sc3 N2 -91.50(11)
N1 Sc1 Sc3 O3 -125.95(13)
N3 Sc1 Sc3 O3 12.48(15)
O1 Sc1 Sc3 O3 -1.74(15)
Cl1 Sc1 Sc3 O3 118.56(12)
Sc2 Sc1 Sc3 O3 -143.78(12)
Li1 Sc1 Sc3 O3 143.41(15)
N1 Sc1 Sc3 Cl3 110.46(6)
N3 Sc1 Sc3 Cl3 -111.11(10)
O1 Sc1 Sc3 Cl3 -125.33(9)
Cl1 Sc1 Sc3 Cl3 -5.03(3)
Sc2 Sc1 Sc3 Cl3 92.63(2)
Li1 Sc1 Sc3 Cl3 19.82(9)
N1 Sc1 Sc3 Sc2 17.82(6)
N3 Sc1 Sc3 Sc2 156.25(9)
O1 Sc1 Sc3 Sc2 142.04(9)
Cl1 Sc1 Sc3 Sc2 -97.66(3)
Li1 Sc1 Sc3 Sc2 -72.81(9)
N1 Sc1 Sc3 Li1 90.64(11)
N3 Sc1 Sc3 Li1 -130.94(13)
O1 Sc1 Sc3 Li1 -145.15(13)
Cl1 Sc1 Sc3 Li1 -24.85(9)
Sc2 Sc1 Sc3 Li1 72.81(9)
N1 Sc1 Cl1 Li1 -70.98(13)
N3 Sc1 Cl1 Li1 69.87(12)
O1 Sc1 Cl1 Li1 178.34(12)
Sc2 Sc1 Cl1 Li1 -31.35(11)
Sc3 Sc1 Cl1 Li1 30.40(11)
N2 Sc2 Cl2 Li1 -66.20(13)
N1 Sc2 Cl2 Li1 73.29(12)
O2 Sc2 Cl2 Li1 -178.82(12)
Sc1 Sc2 Cl2 Li1 34.23(11)
Sc3 Sc2 Cl2 Li1 -27.32(11)
N3 Sc3 Cl3 Li1 -64.56(13)
N2 Sc3 Cl3 Li1 75.22(13)
O3 Sc3 Cl3 Li1 -174.29(13)
Sc2 Sc3 Cl3 Li1 36.48(11)
Sc1 Sc3 Cl3 Li1 -24.63(11)
N1 Sc1 O1 C40 -9.5(3)
N3 Sc1 O1 C40 -139.6(3)
Cl1 Sc1 O1 C40 107.4(3)
Sc2 Sc1 O1 C40 -16.7(3)
Sc3 Sc1 O1 C40 -130.5(2)
Li1 Sc1 O1 C40 109.5(3)
N1 Sc1 O1 C37 -172.6(3)
N3 Sc1 O1 C37 57.2(3)
Cl1 Sc1 O1 C37 -55.8(3)
Sc2 Sc1 O1 C37 -179.8(2)
Sc3 Sc1 O1 C37 66.3(3)
Li1 Sc1 O1 C37 -53.7(3)
N2 Sc2 O2 C44 10.1(3)
N1 Sc2 O2 C44 -115.3(2)
Cl2 Sc2 O2 C44 131.2(2)
Sc1 Sc2 O2 C44 -108.9(2)
Sc3 Sc2 O2 C44 3.2(3)
Li1 Sc2 O2 C44 129.7(3)
N2 Sc2 O2 C41 -175.8(2)
N1 Sc2 O2 C41 58.8(2)
Cl2 Sc2 O2 C41 -54.6(2)
Sc1 Sc2 O2 C41 65.3(3)
Sc3 Sc2 O2 C41 177.3(2)
Li1 Sc2 O2 C41 -56.1(3)
N3 Sc3 O3 C48 -26.5(3)
N2 Sc3 O3 C48 -156.1(2)
Cl3 Sc3 O3 C48 91.1(3)
Sc2 Sc3 O3 C48 -151.0(2)
Sc1 Sc3 O3 C48 -34.5(3)
Li1 Sc3 O3 C48 84.3(3)
N3 Sc3 O3 C45 175.7(3)
N2 Sc3 O3 C45 46.0(3)
Cl3 Sc3 O3 C45 -66.8(3)
Sc2 Sc3 O3 C45 51.1(3)
Sc1 Sc3 O3 C45 167.6(3)
Li1 Sc3 O3 C45 -73.6(3)
N3 Sc1 N1 C1 139.0(2)
O1 Sc1 N1 C1 19.8(2)
Cl1 Sc1 N1 C1 -85.3(2)
Sc2 Sc1 N1 C1 -166.9(3)
Sc3 Sc1 N1 C1 168.1(2)
Li1 Sc1 N1 C1 -129.4(2)
N3 Sc1 N1 Sc2 -54.05(12)
O1 Sc1 N1 Sc2 -173.32(8)
Cl1 Sc1 N1 Sc2 81.57(8)
Sc3 Sc1 N1 Sc2 -24.96(8)
Li1 Sc1 N1 Sc2 37.47(11)
N2 Sc2 N1 C1 -134.90(19)
O2 Sc2 N1 C1 -18.6(2)
Cl2 Sc2 N1 C1 86.55(19)
Sc1 Sc2 N1 C1 167.8(2)
Sc3 Sc2 N1 C1 -167.20(18)
Li1 Sc2 N1 C1 130.5(2)
N2 Sc2 N1 Sc1 57.31(11)
O2 Sc2 N1 Sc1 173.66(8)
Cl2 Sc2 N1 Sc1 -81.24(8)
Sc3 Sc2 N1 Sc1 25.01(8)
Li1 Sc2 N1 Sc1 -37.34(11)
N3 Sc3 N2 C13 -138.0(2)
O3 Sc3 N2 C13 -18.6(2)
Cl3 Sc3 N2 C13 85.4(2)
Sc2 Sc3 N2 C13 166.1(3)
Sc1 Sc3 N2 C13 -167.7(2)
Li1 Sc3 N2 C13 129.8(2)
N3 Sc3 N2 Sc2 55.92(12)
O3 Sc3 N2 Sc2 175.36(8)
Cl3 Sc3 N2 Sc2 -80.62(8)
Sc1 Sc3 N2 Sc2 26.28(8)
Li1 Sc3 N2 Sc2 -36.30(11)
N1 Sc2 N2 C13 134.59(18)
O2 Sc2 N2 C13 19.5(2)
Cl2 Sc2 N2 C13 -89.44(19)
Sc1 Sc2 N2 C13 166.56(18)
Sc3 Sc2 N2 C13 -167.1(2)
Li1 Sc2 N2 C13 -130.9(2)
N1 Sc2 N2 Sc3 -58.35(11)
O2 Sc2 N2 Sc3 -173.48(8)
Cl2 Sc2 N2 Sc3 77.61(8)
Sc1 Sc2 N2 Sc3 -26.38(8)
Li1 Sc2 N2 Sc3 36.12(11)
N2 Sc3 N3 C25 142.0(2)
O3 Sc3 N3 C25 21.6(3)
Cl3 Sc3 N3 C25 -83.4(2)
Sc2 Sc3 N3 C25 173.4(2)
Sc1 Sc3 N3 C25 -166.1(3)
Li1 Sc3 N3 C25 -124.1(2)
N2 Sc3 N3 Sc1 -51.90(12)
O3 Sc3 N3 Sc1 -172.28(9)
Cl3 Sc3 N3 Sc1 82.70(8)
Sc2 Sc3 N3 Sc1 -20.50(8)
Li1 Sc3 N3 Sc1 42.05(11)
N1 Sc1 N3 C25 -140.91(19)
O1 Sc1 N3 C25 -21.1(2)
Cl1 Sc1 N3 C25 82.2(2)
Sc2 Sc1 N3 C25 -171.65(19)
Sc3 Sc1 N3 C25 167.8(3)
Li1 Sc1 N3 C25 125.9(2)
N1 Sc1 N3 Sc3 51.26(12)
O1 Sc1 N3 Sc3 171.09(8)
Cl1 Sc1 N3 Sc3 -85.64(8)
Sc2 Sc1 N3 Sc3 20.52(8)
Li1 Sc1 N3 Sc3 -41.98(11)
Sc1 N1 C1 C6 -108.9(2)
Sc2 N1 C1 C6 86.9(3)
Sc1 N1 C1 C2 72.8(3)
Sc2 N1 C1 C2 -91.3(2)
N1 C1 C2 C3 -177.1(2)
C6 C1 C2 C3 4.6(3)
N1 C1 C2 C7 2.5(3)
C6 C1 C2 C7 -175.8(2)
C1 C2 C3 C4 -1.7(4)
C7 C2 C3 C4 178.7(3)
C2 C3 C4 C5 -1.6(5)
C3 C4 C5 C6 1.9(5)
C4 C5 C6 C1 1.2(5)
C4 C5 C6 C10 -179.9(3)
N1 C1 C6 C5 177.3(2)
C2 C1 C6 C5 -4.4(4)
N1 C1 C6 C10 -1.6(4)
C2 C1 C6 C10 176.7(2)
C3 C2 C7 C9 -59.7(3)
C1 C2 C7 C9 120.7(3)
C3 C2 C7 C8 64.3(3)
C1 C2 C7 C8 -115.4(3)
C5 C6 C10 C11 -94.2(3)
C1 C6 C10 C11 84.6(3)
C5 C6 C10 C12 30.7(4)
C1 C6 C10 C12 -150.4(3)
Sc3 N2 C13 C18 87.3(3)
Sc2 N2 C13 C18 -109.4(2)
Sc3 N2 C13 C14 -93.1(2)
Sc2 N2 C13 C14 70.1(3)
N2 C13 C14 C15 -175.9(2)
C18 C13 C14 C15 3.7(3)
N2 C13 C14 C19 5.4(3)
C18 C13 C14 C19 -175.1(2)
C13 C14 C15 C16 -1.8(4)
C19 C14 C15 C16 177.0(2)
C14 C15 C16 C17 -1.1(4)
C15 C16 C17 C18 2.1(4)
C16 C17 C18 C13 -0.1(4)
C16 C17 C18 C22 179.8(3)
N2 C13 C18 C17 176.8(2)
C14 C13 C18 C17 -2.7(3)
N2 C13 C18 C22 -3.1(3)
C14 C13 C18 C22 177.3(2)
C15 C14 C19 C21 -63.9(3)
C13 C14 C19 C21 114.9(2)
C15 C14 C19 C20 60.6(3)
C13 C14 C19 C20 -120.6(3)
C17 C18 C22 C24' 78.0(7)
C13 C18 C22 C24' -102.1(7)
C17 C18 C22 C23 -62.2(4)
C13 C18 C22 C23 117.7(4)
C17 C18 C22 C24 45.8(8)
C13 C18 C22 C24 -134.3(8)
Sc3 N3 C25 C26 -104.4(3)
Sc1 N3 C25 C26 91.8(3)
Sc3 N3 C25 C30 76.2(3)
Sc1 N3 C25 C30 -87.6(3)
N3 C25 C26 C27 -179.9(3)
C30 C25 C26 C27 -0.4(4)
N3 C25 C26 C31 -0.2(4)
C30 C25 C26 C31 179.2(3)
C25 C26 C27 C28 -0.2(5)
C31 C26 C27 C28 -179.8(3)
C26 C27 C28 C29 0.2(6)
C27 C28 C29 C30 0.5(6)
C28 C29 C30 C25 -1.1(5)
C28 C29 C30 C34 178.2(3)
N3 C25 C30 C29 -179.5(3)
C26 C25 C30 C29 1.1(4)
N3 C25 C30 C34 1.2(4)
C26 C25 C30 C34 -178.2(2)
C27 C26 C31 C33 -72.5(5)
C25 C26 C31 C33 107.9(4)
C27 C26 C31 C32 51.8(4)
C25 C26 C31 C32 -127.8(3)
C29 C30 C34 C35 65.2(4)
C25 C30 C34 C35 -115.5(3)
C29 C30 C34 C36 -58.0(4)
C25 C30 C34 C36 121.3(3)
C40 O1 C37 C38 3.2(5)
Sc1 O1 C37 C38 169.6(3)
O1 C37 C38 C39 -22.3(5)
C37 C38 C39 C40 32.3(4)
C37 O1 C40 C39 17.1(4)
Sc1 O1 C40 C39 -147.4(2)
C38 C39 C40 O1 -30.0(4)
C44 O2 C41 C42 17.8(3)
Sc2 O2 C41 C42 -157.5(2)
O2 C41 C42 C43 -34.4(4)
C41 C42 C43 C44 38.2(4)
C41 O2 C44 C43 5.9(3)
Sc2 O2 C44 C43 -179.5(2)
C42 C43 C44 O2 -27.6(4)
C48 O3 C45 C46 -1.9(5)
Sc3 O3 C45 C46 159.6(3)
O3 C45 C46 C47 -17.8(6)
C45 C46 C47 C48 30.5(6)
C45 O3 C48 C47 20.8(4)
Sc3 O3 C48 C47 -139.3(3)
C46 C47 C48 O3 -31.0(5)
C52 O4 C49 C50 7.3(4)
Li1 O4 C49 C50 -133.4(4)
O4 C49 C50 C51 8.4(6)
C49 C50 C51 C52 -20.0(6)
C49 O4 C52 C51 -20.0(4)
Li1 O4 C52 C51 120.0(3)
C50 C51 C52 O4 24.6(5)
C52 O4 Li1 H1 -97(4)
C49 O4 Li1 H1 39(4)
C52 O4 Li1 Cl3 -177.2(2)
C49 O4 Li1 Cl3 -40.9(3)
C52 O4 Li1 Cl2 61.2(3)
C49 O4 Li1 Cl2 -162.4(2)
C52 O4 Li1 Cl1 -54.8(3)
C49 O4 Li1 Cl1 81.5(3)
C52 O4 Li1 Sc3 -158.4(3)
C49 O4 Li1 Sc3 -22.1(5)
C52 O4 Li1 Sc1 -62.9(4)
C49 O4 Li1 Sc1 73.5(4)
C52 O4 Li1 Sc2 56.4(7)
C49 O4 Li1 Sc2 -167.3(5)
Sc3 Cl3 Li1 O4 164.71(18)
Sc3 Cl3 Li1 H1 -4.3(7)
Sc3 Cl3 Li1 Cl2 -75.08(18)
Sc3 Cl3 Li1 Cl1 63.5(2)
Sc3 Cl3 Li1 Sc1 22.16(9)
Sc3 Cl3 Li1 Sc2 -32.81(9)
Sc2 Cl2 Li1 O4 -177.5(2)
Sc2 Cl2 Li1 H1 -1.6(6)
Sc2 Cl2 Li1 Cl3 68.79(18)
Sc2 Cl2 Li1 Cl1 -73.34(18)
Sc2 Cl2 Li1 Sc3 24.61(9)
Sc2 Cl2 Li1 Sc1 -30.82(9)
Sc1 Cl1 Li1 O4 -172.51(16)
Sc1 Cl1 Li1 H1 0.0(7)
Sc1 Cl1 Li1 Cl3 -67.4(2)
Sc1 Cl1 Li1 Cl2 71.75(18)
Sc1 Cl1 Li1 Sc3 -27.34(9)
Sc1 Cl1 Li1 Sc2 27.93(9)
N3 Sc3 Li1 O4 98.4(4)
N2 Sc3 Li1 O4 -140.3(4)
O3 Sc3 Li1 O4 -16.8(5)
Cl3 Sc3 Li1 O4 -26.2(3)
Sc2 Sc3 Li1 O4 -164.9(4)
Sc1 Sc3 Li1 O4 126.7(4)
N3 Sc3 Li1 H1 -63.2(12)
N2 Sc3 Li1 H1 58.1(12)
O3 Sc3 Li1 H1 -178.5(12)
Cl3 Sc3 Li1 H1 172.1(12)
Sc2 Sc3 Li1 H1 33.4(12)
Sc1 Sc3 Li1 H1 -35.0(12)
N3 Sc3 Li1 Cl3 124.66(10)
N2 Sc3 Li1 Cl3 -114.04(10)
O3 Sc3 Li1 Cl3 9.4(2)
Sc2 Sc3 Li1 Cl3 -138.68(12)
Sc1 Sc3 Li1 Cl3 152.92(12)
N3 Sc3 Li1 Cl2 -118.13(13)
N2 Sc3 Li1 Cl2 3.16(13)
O3 Sc3 Li1 Cl2 126.63(14)
Cl3 Sc3 Li1 Cl2 117.20(17)
Sc2 Sc3 Li1 Cl2 -21.48(8)
Sc1 Sc3 Li1 Cl2 -89.88(12)
N3 Sc3 Li1 Cl1 -4.87(13)
N2 Sc3 Li1 Cl1 116.42(12)
O3 Sc3 Li1 Cl1 -120.11(14)
Cl3 Sc3 Li1 Cl1 -129.53(17)
Sc2 Sc3 Li1 Cl1 91.78(12)
Sc1 Sc3 Li1 Cl1 23.39(8)
N3 Sc3 Li1 Sc1 -28.26(7)
N2 Sc3 Li1 Sc1 93.04(7)
O3 Sc3 Li1 Sc1 -143.50(12)
Cl3 Sc3 Li1 Sc1 -152.92(12)
Sc2 Sc3 Li1 Sc1 68.40(5)
N3 Sc3 Li1 Sc2 -96.66(7)
N2 Sc3 Li1 Sc2 24.64(7)
O3 Sc3 Li1 Sc2 148.10(12)
Cl3 Sc3 Li1 Sc2 138.68(12)
Sc1 Sc3 Li1 Sc2 -68.40(5)
N1 Sc1 Li1 O4 131.1(3)
N3 Sc1 Li1 O4 -106.9(3)
O1 Sc1 Li1 O4 8.5(4)
Cl1 Sc1 Li1 O4 11.3(2)
Sc2 Sc1 Li1 O4 156.5(4)
Sc3 Sc1 Li1 O4 -134.8(3)
N1 Sc1 Li1 H1 -60.3(12)
N3 Sc1 Li1 H1 61.8(12)
O1 Sc1 Li1 H1 177.2(12)
Cl1 Sc1 Li1 H1 180.0(12)
Sc2 Sc1 Li1 H1 -34.8(12)
Sc3 Sc1 Li1 H1 33.8(12)
N1 Sc1 Li1 Cl3 -113.30(13)
N3 Sc1 Li1 Cl3 8.78(13)
O1 Sc1 Li1 Cl3 124.15(15)
Cl1 Sc1 Li1 Cl3 126.96(18)
Sc2 Sc1 Li1 Cl3 -87.82(13)
Sc3 Sc1 Li1 Cl3 -19.20(9)
N1 Sc1 Li1 Cl2 1.34(14)
N3 Sc1 Li1 Cl2 123.42(13)
O1 Sc1 Li1 Cl2 -121.22(15)
Cl1 Sc1 Li1 Cl2 -118.40(17)
Sc2 Sc1 Li1 Cl2 26.81(9)
Sc3 Sc1 Li1 Cl2 95.44(13)
N1 Sc1 Li1 Cl1 119.74(9)
N3 Sc1 Li1 Cl1 -118.18(10)
O1 Sc1 Li1 Cl1 -2.8(2)
Sc2 Sc1 Li1 Cl1 145.21(11)
Sc3 Sc1 Li1 Cl1 -146.16(11)
N1 Sc1 Li1 Sc3 -94.10(7)
N3 Sc1 Li1 Sc3 27.98(7)
O1 Sc1 Li1 Sc3 143.35(13)
Cl1 Sc1 Li1 Sc3 146.16(11)
Sc2 Sc1 Li1 Sc3 -68.62(5)
N1 Sc1 Li1 Sc2 -25.48(7)
N3 Sc1 Li1 Sc2 96.60(7)
O1 Sc1 Li1 Sc2 -148.03(12)
Cl1 Sc1 Li1 Sc2 -145.21(11)
Sc3 Sc1 Li1 Sc2 68.62(5)
N2 Sc2 Li1 O4 131.3(6)
N1 Sc2 Li1 O4 -109.7(6)
O2 Sc2 Li1 O4 8.3(7)
Cl2 Sc2 Li1 O4 6.3(5)
Sc1 Sc2 Li1 O4 -135.1(6)
Sc3 Sc2 Li1 O4 155.9(6)
N2 Sc2 Li1 H1 -57.8(12)
N1 Sc2 Li1 H1 61.2(12)
O2 Sc2 Li1 H1 179.2(12)
Cl2 Sc2 Li1 H1 177.1(12)
Sc1 Sc2 Li1 H1 35.8(12)
Sc3 Sc2 Li1 H1 -33.2(12)
N2 Sc2 Li1 Cl3 3.65(13)
N1 Sc2 Li1 Cl3 122.64(13)
O2 Sc2 Li1 Cl3 -119.38(15)
Cl2 Sc2 Li1 Cl3 -121.43(17)
Sc1 Sc2 Li1 Cl3 97.22(13)
Sc3 Sc2 Li1 Cl3 28.26(9)
N2 Sc2 Li1 Cl2 125.08(10)
N1 Sc2 Li1 Cl2 -115.93(10)
O2 Sc2 Li1 Cl2 2.1(2)
Sc1 Sc2 Li1 Cl2 -141.36(11)
Sc3 Sc2 Li1 Cl2 149.69(12)
N2 Sc2 Li1 Cl1 -117.54(13)
N1 Sc2 Li1 Cl1 1.45(14)
O2 Sc2 Li1 Cl1 119.43(15)
Cl2 Sc2 Li1 Cl1 117.38(17)
Sc1 Sc2 Li1 Cl1 -23.98(8)
Sc3 Sc2 Li1 Cl1 -92.93(13)
N2 Sc2 Li1 Sc3 -24.61(7)
N1 Sc2 Li1 Sc3 94.38(7)
O2 Sc2 Li1 Sc3 -147.64(13)
Cl2 Sc2 Li1 Sc3 -149.69(11)
Sc1 Sc2 Li1 Sc3 68.95(5)
N2 Sc2 Li1 Sc1 -93.57(7)
N1 Sc2 Li1 Sc1 25.43(7)
O2 Sc2 Li1 Sc1 143.41(13)
Cl2 Sc2 Li1 Sc1 141.36(11)
Sc3 Sc2 Li1 Sc1 -68.95(5)
